data_7100968
loop_
_publ_author_name
'Masaaki Okazaki'
'Kyeong A. Jung'
'Hiromi Tobita'

_publ_section_title
;
Regioselective Silylphosphination of Methyl Vinyl
Ketone with Complexes Containing Cyclic and Linear
Iron-Silicon-Phosphorus Reacting Sites
;
_journal_name_full 'Chemical Communications'
_journal_paper_doi 10.1039/b413861a
_journal_year 2005
_chemical_formula_sum 'C29 H37 Fe O2 P Si'
_chemical_formula_weight 532.50
_space_group_IT_number 14
_symmetry_cell_setting monoclinic
_symmetry_space_group_name_Hall '-P 2yn'
_symmetry_space_group_name_H-M 'P 1 21/n 1'
_cell_angle_alpha 90.00
_cell_angle_beta 97.714(6)
_cell_angle_gamma 90.00
_cell_formula_units_Z 4
_cell_length_a 9.1251(16)
_cell_length_b 15.172(2)
_cell_length_c 19.699(2)
_cell_measurement_temperature 150(2)
_cell_volume 2702.6(7)
_diffrn_ambient_temperature 150(2)
_exptl_crystal_density_diffrn 1.309
_cod_original_sg_symbol_H-M 'P 21/n'
_cod_database_code 7100968

loop_
_symmetry_equiv_pos_as_xyz
'x, y, z'
'-x+1/2, y+1/2, -z+1/2'
'-x, -y, -z'
'x-1/2, -y-1/2, z-1/2'

loop_
_atom_site_label
_atom_site_type_symbol
_atom_site_fract_x
_atom_site_fract_y
_atom_site_fract_z
_atom_site_U_iso_or_equiv
_atom_site_adp_type
_atom_site_occupancy
_atom_site_symmetry_multiplicity
_atom_site_calc_flag
_atom_site_refinement_flags
_atom_site_disorder_assembly
_atom_site_disorder_group
Fe1 Fe 0.27528(3) 0.30565(2) 0.908369(16) 0.01965(9) Uani 1 1 d . . .
Si1 Si 0.29319(7) 0.15613(4) 0.92489(3) 0.02511(15) Uani 1 1 d . . .
P1 P 0.15656(7) 0.29328(4) 0.80437(3) 0.02181(13) Uani 1 1 d . . .
C1 C 0.1177(3) 0.29660(15) 0.94756(11) 0.0236(5) Uani 1 1 d . . .
O1 O 0.0197(2) 0.29721(12) 0.97963(9) 0.0365(4) Uani 1 1 d . . .
C2 C 0.4280(3) 0.09050(17) 0.88036(15) 0.0387(6) Uani 1 1 d . . .
H1 H 0.4554 0.0366 0.9064 0.058 Uiso 1 1 calc R . .
H2 H 0.5168 0.1259 0.8775 0.058 Uiso 1 1 calc R . .
H3 H 0.3818 0.0750 0.8341 0.058 Uiso 1 1 calc R . .
C3 C 0.3274(3) 0.12274(19) 1.01824(14) 0.0408(7) Uani 1 1 d . . .
H4 H 0.2530 0.1502 1.0429 0.061 Uiso 1 1 calc R . .
H5 H 0.4262 0.1422 1.0383 0.061 Uiso 1 1 calc R . .
H6 H 0.3208 0.0585 1.0219 0.061 Uiso 1 1 calc R . .
O2 O 0.13801(18) 0.09540(11) 0.90000(10) 0.0359(4) Uani 1 1 d . . .
C4 C -0.0055(3) 0.12096(15) 0.88630(12) 0.0253(5) Uani 1 1 d . . .
C5 C -0.1013(3) 0.08815(19) 0.93696(14) 0.0407(6) Uani 1 1 d . . .
H7 H -0.2050 0.1015 0.9204 0.061 Uiso 1 1 calc R . .
H8 H -0.0727 0.1172 0.9812 0.061 Uiso 1 1 calc R . .
H9 H -0.0889 0.0243 0.9425 0.061 Uiso 1 1 calc R . .
C6 C -0.0525(3) 0.16727(15) 0.83063(12) 0.0281(5) Uani 1 1 d . . .
H10 H -0.1530 0.1854 0.8223 0.034 Uiso 1 1 calc R . .
C7 C 0.0502(3) 0.19122(17) 0.78083(12) 0.0329(6) Uani 1 1 d . . .
H11 H -0.0076 0.1991 0.7350 0.039 Uiso 1 1 calc R . .
H12 H 0.1203 0.1420 0.7778 0.039 Uiso 1 1 calc R . .
C8 C 0.2621(3) 0.29921(16) 0.73129(11) 0.0283(5) Uani 1 1 d . . .
C9 C 0.3497(3) 0.22754(18) 0.71839(14) 0.0383(6) Uani 1 1 d . . .
H13 H 0.3512 0.1767 0.7466 0.046 Uiso 1 1 calc R . .
C10 C 0.4345(4) 0.2289(2) 0.66517(15) 0.0459(7) Uani 1 1 d . . .
H14 H 0.4923 0.1790 0.6567 0.055 Uiso 1 1 calc R . .
C11 C 0.4352(4) 0.3033(2) 0.62418(14) 0.0446(7) Uani 1 1 d . . .
H15 H 0.4951 0.3050 0.5883 0.053 Uiso 1 1 calc R . .
C12 C 0.3486(3) 0.37472(19) 0.63587(14) 0.0399(7) Uani 1 1 d . . .
H16 H 0.3482 0.4255 0.6077 0.048 Uiso 1 1 calc R . .
C13 C 0.2618(3) 0.37280(17) 0.68864(13) 0.0340(6) Uani 1 1 d . . .
H17 H 0.2016 0.4221 0.6958 0.041 Uiso 1 1 calc R . .
C14 C 0.0090(3) 0.37549(16) 0.78242(12) 0.0258(5) Uani 1 1 d . . .
C15 C -0.0790(3) 0.3764(2) 0.71843(13) 0.0397(7) Uani 1 1 d . . .
H18 H -0.0607 0.3350 0.6844 0.048 Uiso 1 1 calc R . .
C16 C -0.1920(3) 0.4369(2) 0.70441(15) 0.0511(8) Uani 1 1 d . . .
H19 H -0.2507 0.4367 0.6608 0.061 Uiso 1 1 calc R . .
C17 C -0.2204(3) 0.4972(2) 0.75280(16) 0.0470(8) Uani 1 1 d . . .
H20 H -0.2984 0.5386 0.7427 0.056 Uiso 1 1 calc R . .
C18 C -0.1353(3) 0.49764(18) 0.81617(15) 0.0383(6) Uani 1 1 d . . .
H21 H -0.1543 0.5395 0.8498 0.046 Uiso 1 1 calc R . .
C19 C -0.0213(3) 0.43658(16) 0.83092(13) 0.0293(5) Uani 1 1 d . . .
H22 H 0.0363 0.4368 0.8748 0.035 Uiso 1 1 calc R . .
C20 C 0.3318(3) 0.43111(16) 0.95375(13) 0.0312(6) Uani 1 1 d . . .
C21 C 0.3990(3) 0.36133(17) 0.99584(13) 0.0317(6) Uani 1 1 d . . .
C22 C 0.4972(3) 0.31607(17) 0.95795(14) 0.0338(6) Uani 1 1 d . . .
C23 C 0.4862(3) 0.35431(17) 0.89134(14) 0.0334(6) Uani 1 1 d . . .
C24 C 0.3840(3) 0.42670(16) 0.88953(13) 0.0313(6) Uani 1 1 d . . .
C25 C 0.2349(3) 0.50107(18) 0.97842(16) 0.0450(7) Uani 1 1 d . . .
H23 H 0.2945 0.5392 1.0115 0.067 Uiso 1 1 calc R . .
H24 H 0.1565 0.4732 1.0004 0.067 Uiso 1 1 calc R . .
H25 H 0.1904 0.5365 0.9394 0.067 Uiso 1 1 calc R . .
C26 C 0.3796(4) 0.3474(2) 1.07016(14) 0.0510(8) Uani 1 1 d . . .
H26 H 0.3954 0.4034 1.0950 0.076 Uiso 1 1 calc R . .
H27 H 0.4516 0.3039 1.0906 0.076 Uiso 1 1 calc R . .
H28 H 0.2792 0.3261 1.0730 0.076 Uiso 1 1 calc R . .
C27 C 0.6199(3) 0.2542(2) 0.98674(18) 0.0502(8) Uani 1 1 d . . .
H29 H 0.6099 0.2404 1.0345 0.075 Uiso 1 1 calc R . .
H30 H 0.7158 0.2824 0.9846 0.075 Uiso 1 1 calc R . .
H31 H 0.6135 0.1997 0.9598 0.075 Uiso 1 1 calc R . .
C28 C 0.5840(3) 0.3318(2) 0.83810(18) 0.0512(8) Uani 1 1 d . . .
H32 H 0.6832 0.3557 0.8520 0.077 Uiso 1 1 calc R . .
H33 H 0.5424 0.3573 0.7940 0.077 Uiso 1 1 calc R . .
H34 H 0.5899 0.2676 0.8337 0.077 Uiso 1 1 calc R . .
C29 C 0.3548(4) 0.49462(18) 0.83317(15) 0.0460(8) Uani 1 1 d . . .
H35 H 0.2494 0.4945 0.8151 0.069 Uiso 1 1 calc R . .
H36 H 0.4130 0.4803 0.7963 0.069 Uiso 1 1 calc R . .
H37 H 0.3830 0.5531 0.8516 0.069 Uiso 1 1 calc R . .

loop_
_atom_site_aniso_label
_atom_site_aniso_U_11
_atom_site_aniso_U_22
_atom_site_aniso_U_33
_atom_site_aniso_U_23
_atom_site_aniso_U_13
_atom_site_aniso_U_12
Fe1 0.01629(15) 0.01802(16) 0.02384(16) 0.00094(13) -0.00026(11) -0.00265(12)
Si1 0.0175(3) 0.0203(3) 0.0362(3) 0.0055(3) -0.0011(2) -0.0006(2)
P1 0.0249(3) 0.0196(3) 0.0208(3) 0.0001(2) 0.0027(2) -0.0011(2)
C1 0.0238(11) 0.0231(11) 0.0228(10) -0.0011(9) -0.0010(9) -0.0028(9)
O1 0.0338(10) 0.0411(11) 0.0372(9) -0.0038(8) 0.0141(8) -0.0037(8)
C2 0.0277(14) 0.0275(14) 0.0606(18) -0.0015(12) 0.0045(12) 0.0050(11)
C3 0.0357(15) 0.0385(15) 0.0460(16) 0.0178(13) -0.0023(12) -0.0029(12)
O2 0.0204(9) 0.0223(9) 0.0624(12) 0.0068(8) -0.0042(8) -0.0030(7)
C4 0.0184(11) 0.0201(11) 0.0364(13) -0.0030(9) 0.0005(9) -0.0059(9)
C5 0.0381(15) 0.0404(16) 0.0447(15) 0.0005(13) 0.0102(12) -0.0104(12)
C6 0.0224(12) 0.0236(12) 0.0358(13) -0.0036(10) -0.0051(10) -0.0050(9)
C7 0.0447(15) 0.0275(13) 0.0249(11) -0.0052(10) -0.0009(10) -0.0079(11)
C8 0.0346(13) 0.0279(12) 0.0233(11) 0.0004(10) 0.0075(10) 0.0005(10)
C9 0.0522(18) 0.0294(14) 0.0360(14) 0.0036(11) 0.0152(12) 0.0069(12)
C10 0.0568(19) 0.0398(16) 0.0457(16) 0.0002(13) 0.0232(14) 0.0138(14)
C11 0.0512(18) 0.0519(18) 0.0349(14) 0.0022(13) 0.0220(13) 0.0043(15)
C12 0.0481(17) 0.0403(16) 0.0341(14) 0.0102(12) 0.0158(12) 0.0015(13)
C13 0.0385(15) 0.0310(13) 0.0343(13) 0.0040(11) 0.0111(11) 0.0044(11)
C14 0.0224(12) 0.0280(12) 0.0267(11) 0.0046(10) 0.0018(9) -0.0027(9)
C15 0.0370(15) 0.0552(18) 0.0257(12) 0.0070(12) 0.0001(11) 0.0041(13)
C16 0.0328(16) 0.080(2) 0.0376(15) 0.0238(16) -0.0045(12) 0.0064(15)
C17 0.0294(15) 0.0522(19) 0.0594(18) 0.0315(16) 0.0063(13) 0.0103(13)
C18 0.0345(15) 0.0284(13) 0.0529(16) 0.0074(12) 0.0090(12) 0.0052(11)
C19 0.0268(12) 0.0236(12) 0.0361(13) 0.0028(10) -0.0007(10) 0.0005(10)
C20 0.0257(13) 0.0241(12) 0.0407(14) -0.0066(10) -0.0073(10) -0.0091(10)
C21 0.0270(13) 0.0301(13) 0.0345(13) -0.0026(11) -0.0085(10) -0.0077(10)
C22 0.0208(12) 0.0267(13) 0.0503(15) 0.0042(12) -0.0082(10) -0.0076(10)
C23 0.0210(12) 0.0300(13) 0.0483(15) 0.0015(12) 0.0018(10) -0.0108(10)
C24 0.0263(12) 0.0222(12) 0.0428(14) 0.0049(10) -0.0051(10) -0.0111(10)
C25 0.0461(17) 0.0290(14) 0.0553(18) -0.0170(13) -0.0093(14) 0.0003(12)
C26 0.062(2) 0.0548(19) 0.0310(14) -0.0061(13) -0.0134(13) -0.0124(16)
C27 0.0223(14) 0.0406(17) 0.081(2) 0.0082(15) -0.0171(14) 0.0003(12)
C28 0.0303(15) 0.0531(19) 0.074(2) -0.0007(16) 0.0226(14) -0.0111(13)
C29 0.0515(18) 0.0307(15) 0.0518(17) 0.0135(13) -0.0078(14) -0.0187(13)

loop_
_geom_bond_atom_site_label_1
_geom_bond_atom_site_label_2
_geom_bond_distance
_geom_bond_site_symmetry_2
_geom_bond_publ_flag
Fe1 C1 1.727(2) . ?
Fe1 C21 2.106(2) . ?
Fe1 C23 2.130(2) . ?
Fe1 C22 2.133(2) . ?
Fe1 C20 2.137(2) . ?
Fe1 C24 2.144(2) . ?
Fe1 P1 2.1931(7) . ?
Fe1 Si1 2.2944(8) . ?
Si1 O2 1.7053(18) . ?
Si1 C2 1.888(3) . ?
Si1 C3 1.893(3) . ?
P1 C8 1.839(2) . ?
P1 C14 1.843(2) . ?
P1 C7 1.853(3) . ?
C1 O1 1.162(3) . ?
O2 C4 1.358(3) . ?
C4 C6 1.324(3) . ?
C4 C5 1.497(3) . ?
C6 C7 1.490(4) . ?
C8 C9 1.393(4) . ?
C8 C13 1.397(3) . ?
C9 C10 1.385(4) . ?
C10 C11 1.388(4) . ?
C11 C12 1.379(4) . ?
C12 C13 1.389(4) . ?
C14 C19 1.386(3) . ?
C14 C15 1.401(3) . ?
C15 C16 1.380(4) . ?
C16 C17 1.371(5) . ?
C17 C18 1.379(4) . ?
C18 C19 1.394(4) . ?
C20 C24 1.412(4) . ?
C20 C21 1.431(4) . ?
C20 C25 1.504(4) . ?
C21 C22 1.418(4) . ?
C21 C26 1.513(4) . ?
C22 C23 1.426(4) . ?
C22 C27 1.512(4) . ?
C23 C24 1.438(4) . ?
C23 C28 1.505(4) . ?
C24 C29 1.512(4) . ?
